data_7053292
loop_
_publ_author_name
'B\'athori, Nikoletta B.'
'Bombicz, Petra'
'Bourne, Susan A.'
'Venter, Gerhard A.'

_publ_section_title
;
 Investigation of sublimation with and without dissociation in the
 chloride and nitrate salts of 4-(1-hydroxy-1,2-diphenylethyl)pyridine
;
_journal_issue 3
_journal_name_full 'New Journal of Chemistry'
_journal_page_first 405
_journal_paper_doi 10.1039/b9nj00411d
_journal_volume 34
_journal_year 2010
_chemical_formula_moiety 'C19 H18 N O, N O3'
_chemical_formula_sum 'C19 H18 N2 O4'
_chemical_formula_weight 338.35
_chemical_name_common '4-(1-hydroxy-1,2-diphenylethyl)pyridium nitrate'
_chemical_name_systematic
;
4-(1-hydroxy-1,2-diphenylethyl)pyridium nitrate
;
_space_group_IT_number 2
_symmetry_cell_setting triclinic
_symmetry_Int_Tables_number 2
_symmetry_space_group_name_Hall '-P 1'
_symmetry_space_group_name_H-M 'P -1'
_atom_sites_solution_hydrogens geom
_atom_sites_solution_primary direct
_atom_sites_solution_secondary difmap
_audit_creation_method SHELXL-97
_cell_angle_alpha 100.78(3)
_cell_angle_beta 91.20(3)
_cell_angle_gamma 100.44(3)
_cell_formula_units_Z 2
_cell_length_a 6.3168(13)
_cell_length_b 8.1971(16)
_cell_length_c 16.497(3)
_cell_measurement_reflns_used 3025
_cell_measurement_temperature 173(2)
_cell_measurement_theta_max 25.63
_cell_measurement_theta_min 3.23
_cell_volume 823.9(3)
_computing_cell_refinement 'DENZO-SMN (Otwinowski & Minor, 1997)'
_computing_data_collection 'COLLECT (Nonius, 2000)'
_computing_data_reduction DENZO-SMN
_computing_molecular_graphics 'X-Seed (Barbour, 2001)'
_computing_publication_material SHELXL-97
_computing_structure_refinement 'SHELXL-97 (Sheldrick, 1997)'
_computing_structure_solution 'SHELXS-97 (Sheldrick, 1997)'
_diffrn_ambient_temperature 173(2)
_diffrn_measured_fraction_theta_full 0.971
_diffrn_measured_fraction_theta_max 0.971
_diffrn_measurement_device_type 'Nonius Kappa CCD diffractometer'
_diffrn_measurement_method '1.2\% \f scans and \w scans'
_diffrn_radiation_monochromator graphite
_diffrn_radiation_type MoK\a
_diffrn_radiation_wavelength 0.71073
_diffrn_reflns_av_R_equivalents 0.0000
_diffrn_reflns_av_sigmaI/netI 0.0789
_diffrn_reflns_limit_h_max 7
_diffrn_reflns_limit_h_min 0
_diffrn_reflns_limit_k_max 9
_diffrn_reflns_limit_k_min -9
_diffrn_reflns_limit_l_max 19
_diffrn_reflns_limit_l_min -20
_diffrn_reflns_number 3025
_diffrn_reflns_theta_full 25.63
_diffrn_reflns_theta_max 25.63
_diffrn_reflns_theta_min 3.23
_diffrn_source 'fine-focus sealed tube'
_exptl_absorpt_coefficient_mu 0.097
_exptl_absorpt_correction_type none
_exptl_crystal_colour colorless
_exptl_crystal_density_diffrn 1.364
_exptl_crystal_density_method 'not measured'
_exptl_crystal_description prism
_exptl_crystal_F_000 356
_exptl_crystal_recrystallization_method methanol
_exptl_crystal_size_max 0.10
_exptl_crystal_size_mid 0.10
_exptl_crystal_size_min 0.10
_refine_diff_density_max 0.395
_refine_diff_density_min -0.199
_refine_diff_density_rms 0.051
_refine_ls_extinction_coef 0.009(3)
_refine_ls_extinction_expression Fc^*^=kFc[1+0.001xFc^2^\l^3^/sin(2\q)]^-1/4^
_refine_ls_extinction_method SHELXL
_refine_ls_goodness_of_fit_ref 1.036
_refine_ls_hydrogen_treatment noref
_refine_ls_matrix_type full
_refine_ls_number_parameters 229
_refine_ls_number_reflns 3025
_refine_ls_number_restraints 0
_refine_ls_restrained_S_all 1.036
_refine_ls_R_factor_all 0.1045
_refine_ls_R_factor_gt 0.0501
_refine_ls_shift/su_max 0.000
_refine_ls_shift/su_mean 0.000
_refine_ls_structure_factor_coef Fsqd
_refine_ls_weighting_details 'calc w=1/[\s^2^(Fo^2^)+(0.0419P)^2^+0.2058P] where P=(Fo^2^+2Fc^2^)/3'
_refine_ls_weighting_scheme calc
_refine_ls_wR_factor_gt 0.0998
_refine_ls_wR_factor_ref 0.1181
_reflns_number_gt 1900
_reflns_number_total 3025
_reflns_threshold_expression >2sigma(I)
_cod_data_source_file b9nj00411d.txt
_cod_data_source_block 1.HNO3
_cod_depositor_comments
;
The following automatic conversions were performed:

'_symmetry_cell_setting' value 'Triclinic' changed to 'triclinic'
according to /home/saulius/struct/CIF-dictionaries/cif_core.dic
dictionary named 'cif_core.dic' version 2.4.2 from 2011-04-26.

Automatic conversion script
Id: cif_fix_values 1891 2012-01-12 08:04:46Z andrius 
;
_cod_database_code 7053292

loop_
_symmetry_equiv_pos_as_xyz
'x, y, z'
'-x, -y, -z'

loop_
_atom_site_label
_atom_site_type_symbol
_atom_site_fract_x
_atom_site_fract_y
_atom_site_fract_z
_atom_site_U_iso_or_equiv
_atom_site_adp_type
_atom_site_occupancy
_atom_site_symmetry_multiplicity
_atom_site_calc_flag
_atom_site_refinement_flags
O1 O 0.4844(3) 0.7674(2) 0.44791(11) 0.0356(5) Uani 1 1 d .
N1 N 1.1319(3) 1.1867(2) 0.40682(13) 0.0296(5) Uani 1 1 d .
O2 O 0.2222(3) 0.5517(2) 0.43076(12) 0.0405(5) Uani 1 1 d .
N2 N 0.3706(3) 0.6492(3) 0.47541(12) 0.0258(5) Uani 1 1 d .
C2 C 0.9445(4) 1.1930(3) 0.36926(16) 0.0280(6) Uani 1 1 d .
H2 H 0.8999 1.2985 0.3724 0.034 Uiso 1 1 calc R
O3 O 0.4109(3) 0.6354(2) 0.54817(11) 0.0373(5) Uani 1 1 d .
C3 C 0.8164(4) 1.0478(3) 0.32621(15) 0.0261(6) Uani 1 1 d .
H3 H 0.6842 1.0536 0.2994 0.031 Uiso 1 1 calc R
C4 C 0.8791(3) 0.8918(3) 0.32166(14) 0.0198(5) Uani 1 1 d .
C5 C 1.0737(4) 0.8919(3) 0.36282(15) 0.0285(6) Uani 1 1 d .
H5 H 1.1214 0.7881 0.3618 0.034 Uiso 1 1 calc R
C6 C 1.1978(4) 1.0398(3) 0.40482(16) 0.0345(7) Uani 1 1 d .
H6 H 1.3305 1.0380 0.4325 0.041 Uiso 1 1 calc R
C7 C 0.7396(3) 0.7324(3) 0.26980(14) 0.0198(5) Uani 1 1 d .
O8 O 0.5183(2) 0.7422(2) 0.28041(10) 0.0239(4) Uani 1 1 d .
C9 C 0.7887(4) 0.5692(3) 0.29487(14) 0.0225(6) Uani 1 1 d .
H9A H 0.9457 0.5714 0.2931 0.027 Uiso 1 1 calc R
H9B H 0.7493 0.5690 0.3526 0.027 Uiso 1 1 calc R
C10 C 0.6715(3) 0.4084(3) 0.24073(15) 0.0214(6) Uani 1 1 d .
C11 C 0.7805(4) 0.3178(3) 0.18068(16) 0.0290(6) Uani 1 1 d .
H11 H 0.9281 0.3599 0.1740 0.035 Uiso 1 1 calc R
C12 C 0.6785(4) 0.1682(3) 0.13052(16) 0.0348(7) Uani 1 1 d .
H12 H 0.7564 0.1079 0.0904 0.042 Uiso 1 1 calc R
C13 C 0.4636(4) 0.1067(3) 0.13890(17) 0.0350(7) Uani 1 1 d .
H13 H 0.3920 0.0054 0.1039 0.042 Uiso 1 1 calc R
C14 C 0.3530(4) 0.1935(3) 0.19855(18) 0.0347(7) Uani 1 1 d .
H14 H 0.2056 0.1504 0.2050 0.042 Uiso 1 1 calc R
C15 C 0.4556(4) 0.3431(3) 0.24908(16) 0.0297(6) Uani 1 1 d .
H15 H 0.3777 0.4015 0.2898 0.036 Uiso 1 1 calc R
C16 C 0.7804(3) 0.7289(3) 0.17834(14) 0.0185(5) Uani 1 1 d .
C17 C 0.9874(4) 0.7401(3) 0.15099(15) 0.0270(6) Uani 1 1 d .
H17 H 1.1066 0.7560 0.1896 0.032 Uiso 1 1 calc R
C18 C 1.0214(4) 0.7282(3) 0.06761(16) 0.0336(7) Uani 1 1 d .
H18 H 1.1637 0.7338 0.0493 0.040 Uiso 1 1 calc R
C19 C 0.8504(4) 0.7083(3) 0.01081(16) 0.0322(6) Uani 1 1 d .
H19 H 0.8747 0.7025 -0.0462 0.039 Uiso 1 1 calc R
C20 C 0.6449(4) 0.6970(3) 0.03773(15) 0.0314(6) Uani 1 1 d .
H20 H 0.5265 0.6832 -0.0010 0.038 Uiso 1 1 calc R
C21 C 0.6086(4) 0.7057(3) 0.12072(15) 0.0275(6) Uani 1 1 d .
H21 H 0.4655 0.6957 0.1384 0.033 Uiso 1 1 calc R
H1 H 1.2333 1.3012 0.4391 0.084(11) Uiso 1 1 d R
H8 H 0.4974 0.7422 0.3408 0.062(9) Uiso 1 1 d R

loop_
_atom_site_aniso_label
_atom_site_aniso_U_11
_atom_site_aniso_U_22
_atom_site_aniso_U_33
_atom_site_aniso_U_23
_atom_site_aniso_U_13
_atom_site_aniso_U_12
O1 0.0407(11) 0.0319(10) 0.0309(11) 0.0100(9) -0.0012(8) -0.0049(8)
N1 0.0357(12) 0.0219(12) 0.0290(13) 0.0032(10) -0.0036(10) 0.0021(10)
O2 0.0308(10) 0.0300(11) 0.0563(13) 0.0046(10) -0.0160(9) 0.0001(8)
N2 0.0267(11) 0.0311(13) 0.0231(13) 0.0058(11) 0.0007(10) 0.0141(10)
C2 0.0322(14) 0.0207(14) 0.0331(15) 0.0076(12) 0.0064(12) 0.0078(11)
O3 0.0453(11) 0.0430(12) 0.0278(11) 0.0109(9) 0.0039(9) 0.0153(9)
C3 0.0251(13) 0.0263(15) 0.0282(15) 0.0063(12) -0.0009(11) 0.0075(11)
C4 0.0222(12) 0.0202(13) 0.0177(13) 0.0046(11) 0.0016(10) 0.0048(10)
C5 0.0299(14) 0.0216(14) 0.0333(16) 0.0031(12) -0.0102(12) 0.0073(11)
C6 0.0350(15) 0.0276(16) 0.0388(17) 0.0051(13) -0.0129(13) 0.0039(12)
C7 0.0154(11) 0.0231(13) 0.0225(14) 0.0069(11) -0.0006(10) 0.0054(10)
O8 0.0186(8) 0.0307(10) 0.0240(10) 0.0076(8) 0.0023(7) 0.0062(7)
C9 0.0257(13) 0.0211(13) 0.0211(13) 0.0078(11) -0.0018(10) 0.0023(10)
C10 0.0241(12) 0.0185(13) 0.0241(14) 0.0094(11) -0.0003(11) 0.0057(10)
C11 0.0286(13) 0.0241(14) 0.0353(16) 0.0098(13) 0.0040(12) 0.0029(11)
C12 0.0465(17) 0.0263(15) 0.0308(16) 0.0030(13) 0.0039(13) 0.0075(13)
C13 0.0437(17) 0.0212(14) 0.0357(17) 0.0041(13) -0.0084(14) -0.0024(12)
C14 0.0274(14) 0.0268(15) 0.0481(18) 0.0096(14) -0.0027(13) -0.0012(12)
C15 0.0278(14) 0.0275(15) 0.0362(16) 0.0106(13) 0.0037(12) 0.0064(12)
C16 0.0217(12) 0.0134(12) 0.0199(13) 0.0016(10) -0.0014(10) 0.0036(9)
C17 0.0204(13) 0.0379(15) 0.0211(14) 0.0054(12) -0.0017(10) 0.0018(11)
C18 0.0229(13) 0.0447(17) 0.0300(16) 0.0049(14) 0.0043(12) 0.0005(12)
C19 0.0376(15) 0.0380(16) 0.0196(15) 0.0043(13) 0.0042(12) 0.0043(12)
C20 0.0316(14) 0.0398(16) 0.0224(15) 0.0045(13) -0.0061(12) 0.0084(12)
C21 0.0216(13) 0.0336(15) 0.0283(15) 0.0071(12) -0.0009(11) 0.0070(11)

loop_
_atom_type_symbol
_atom_type_description
_atom_type_scat_dispersion_real
_atom_type_scat_dispersion_imag
_atom_type_scat_source
C C 0.0033 0.0016 'International Tables Vol C Tables 4.2.6.8 and 6.1.1.4'
H H 0.0000 0.0000 'International Tables Vol C Tables 4.2.6.8 and 6.1.1.4'
N N 0.0061 0.0033 'International Tables Vol C Tables 4.2.6.8 and 6.1.1.4'
O O 0.0106 0.0060 'International Tables Vol C Tables 4.2.6.8 and 6.1.1.4'

loop_
_geom_angle_atom_site_label_1
_geom_angle_atom_site_label_2
_geom_angle_atom_site_label_3
_geom_angle
_geom_angle_publ_flag
C7 O8 H8 105.00 no
C2 N1 C6 121.3(2) yes
C6 N1 H1 119.00 no
C2 N1 H1 120.00 no
O1 N2 O2 119.8(2) yes
O1 N2 O3 118.2(2) yes
O2 N2 O3 122.0(2) yes
N1 C2 C3 120.4(2) yes
C2 C3 C4 120.4(2) no
C3 C4 C5 116.9(2) no
C5 C4 C7 123.4(2) no
C3 C4 C7 119.67(19) no
C4 C5 C6 120.9(2) no
N1 C6 C5 120.0(2) yes
C9 C7 C16 109.90(19) no
C4 C7 C16 108.92(19) no
O8 C7 C9 110.16(19) yes
O8 C7 C16 107.55(17) yes
C4 C7 C9 111.74(18) no
O8 C7 C4 108.47(18) yes
C7 C9 C10 114.0(2) no
C9 C10 C11 120.0(2) no
C11 C10 C15 117.8(2) no
C9 C10 C15 122.2(2) no
C10 C11 C12 121.5(2) no
C11 C12 C13 119.9(2) no
C12 C13 C14 119.6(2) no
C13 C14 C15 120.5(2) no
C10 C15 C14 120.7(2) no
C7 C16 C21 120.33(19) no
C17 C16 C21 118.8(2) no
C7 C16 C17 120.75(19) no
C16 C17 C18 120.3(2) no
C17 C18 C19 120.6(2) no
C18 C19 C20 119.2(2) no
C19 C20 C21 120.7(2) no
C16 C21 C20 120.4(2) no
N1 C2 H2 120.00 no
C3 C2 H2 120.00 no
C4 C3 H3 120.00 no
C2 C3 H3 120.00 no
C4 C5 H5 120.00 no
C6 C5 H5 120.00 no
C5 C6 H6 120.00 no
N1 C6 H6 120.00 no
C7 C9 H9A 109.00 no
C7 C9 H9B 109.00 no
C10 C9 H9A 109.00 no
C10 C9 H9B 109.00 no
H9A C9 H9B 108.00 no
C12 C11 H11 119.00 no
C10 C11 H11 119.00 no
C11 C12 H12 120.00 no
C13 C12 H12 120.00 no
C12 C13 H13 120.00 no
C14 C13 H13 120.00 no
C15 C14 H14 120.00 no
C13 C14 H14 120.00 no
C14 C15 H15 120.00 no
C10 C15 H15 120.00 no
C16 C17 H17 120.00 no
C18 C17 H17 120.00 no
C17 C18 H18 120.00 no
C19 C18 H18 120.00 no
C20 C19 H19 120.00 no
C18 C19 H19 120.00 no
C19 C20 H20 120.00 no
C21 C20 H20 120.00 no
C16 C21 H21 120.00 no
C20 C21 H21 120.00 no

loop_
_geom_bond_atom_site_label_1
_geom_bond_atom_site_label_2
_geom_bond_distance
_geom_bond_publ_flag
O8 C7 1.427(2) yes
O8 H8 1.0100 no
O1 N2 1.260(3) yes
O2 N2 1.241(3) yes
O3 N2 1.252(3) yes
N1 C6 1.339(3) yes
N1 C2 1.338(3) yes
N1 H1 1.0800 no
C2 C3 1.374(4) no
C3 C4 1.395(3) no
C4 C7 1.533(3) no
C4 C5 1.392(3) no
C5 C6 1.372(4) no
C7 C9 1.552(3) no
C7 C16 1.532(3) no
C9 C10 1.504(3) no
C10 C11 1.395(3) no
C10 C15 1.392(3) no
C11 C12 1.384(4) no
C12 C13 1.379(4) no
C13 C14 1.382(4) no
C14 C15 1.388(4) no
C16 C21 1.390(3) no
C16 C17 1.385(3) no
C17 C18 1.385(4) no
C18 C19 1.381(4) no
C19 C20 1.374(4) no
C20 C21 1.384(3) no
C2 H2 0.9500 no
C3 H3 0.9500 no
C5 H5 0.9500 no
C6 H6 0.9500 no
C9 H9B 0.9900 no
C9 H9A 0.9900 no
C11 H11 0.9500 no
C12 H12 0.9500 no
C13 H13 0.9500 no
C14 H14 0.9500 no
C15 H15 0.9500 no
C17 H17 0.9500 no
C18 H18 0.9500 no
C19 H19 0.9500 no
C20 H20 0.9500 no
C21 H21 0.9500 no

loop_
_geom_torsion_atom_site_label_1
_geom_torsion_atom_site_label_2
_geom_torsion_atom_site_label_3
_geom_torsion_atom_site_label_4
_geom_torsion
_geom_torsion_publ_flag
C6 N1 C2 C3 -1.2(4) no
C2 N1 C6 C5 0.8(4) no
N1 C2 C3 C4 0.5(4) no
C2 C3 C4 C5 0.4(4) no
C2 C3 C4 C7 -177.0(2) no
C3 C4 C5 C6 -0.8(4) no
C7 C4 C5 C6 176.5(2) no
C3 C4 C7 O8 -39.2(3) no
C3 C4 C7 C9 -160.8(2) no
C3 C4 C7 C16 77.6(2) no
C5 C4 C7 O8 143.6(2) no
C5 C4 C7 C9 22.0(3) no
C5 C4 C7 C16 -99.6(3) no
C4 C5 C6 N1 0.2(4) no
O8 C7 C9 C10 64.8(2) no
C4 C7 C9 C10 -174.57(18) no
C16 C7 C9 C10 -53.5(2) no
O8 C7 C16 C17 172.2(2) no
O8 C7 C16 C21 -11.1(3) no
C4 C7 C16 C17 54.8(3) no
C4 C7 C16 C21 -128.5(2) no
C9 C7 C16 C17 -67.9(3) no
C9 C7 C16 C21 108.8(2) no
C7 C9 C10 C11 102.7(3) no
C7 C9 C10 C15 -78.5(3) no
C9 C10 C11 C12 179.1(2) no
C15 C10 C11 C12 0.3(4) no
C9 C10 C15 C14 -179.4(2) no
C11 C10 C15 C14 -0.6(4) no
C10 C11 C12 C13 0.7(4) no
C11 C12 C13 C14 -1.3(4) no
C12 C13 C14 C15 1.0(4) no
C13 C14 C15 C10 -0.1(4) no
C7 C16 C17 C18 176.7(2) no
C21 C16 C17 C18 0.0(4) no
C7 C16 C21 C20 -177.9(2) no
C17 C16 C21 C20 -1.1(4) no
C16 C17 C18 C19 1.3(4) no
C17 C18 C19 C20 -1.3(4) no
C18 C19 C20 C21 0.1(4) no
C19 C20 C21 C16 1.1(4) no
